data_4308148
loop_
_publ_author_name
'Sanjit Konar'
'Jerzy Zo\'n'
'Andrey V. Prosvirin'
'Kim R. Dunbar'
'Abraham Clearfield'

_publ_section_title
;
Synthesis and Characterization of Four Metal-Organophosphonates with
One-, Two-, and Three-Dimensional Structures
;
_journal_name_full 'Inorganic Chemistry'
_journal_page_first 5229
_journal_page_last 5236
_journal_paper_doi 10.1021/ic070132u
_journal_volume 46
_journal_year 2007
_chemical_formula_sum 'C20 H32 Cl2 Mn3 N4 O26 P4'
_chemical_formula_weight 1103.84
_chemical_name_systematic
; 
 ? 
;
_space_group_IT_number 2
_symmetry_cell_setting triclinic
_symmetry_space_group_name_Hall '-P 1'
_symmetry_space_group_name_H-M 'P -1'
_atom_sites_solution_hydrogens geom
_atom_sites_solution_primary direct
_atom_sites_solution_secondary difmap
_audit_creation_method SHELXL-97
_cell_angle_alpha 81.340(4)
_cell_angle_beta 81.561(3)
_cell_angle_gamma 68.757(3)
_cell_formula_units_Z 2
_cell_length_a 7.6871(14)
_cell_length_b 10.576(2)
_cell_length_c 14.470(3)
_cell_measurement_temperature 110(2)
_cell_volume 1078.5(4)
_computing_cell_refinement 'Bruker SMART'
_computing_data_collection 'Bruker SMART'
_computing_data_reduction 'Bruker SAINT'
_computing_molecular_graphics 'Bruker SHELXTL'
_computing_publication_material 'Bruker SHELXTL'
_computing_structure_refinement 'SHELXL-97 (Sheldrick, 1997)'
_computing_structure_solution 'SHELXS-97 (Sheldrick, 1990)'
_diffrn_ambient_temperature 273(2)
_diffrn_measured_fraction_theta_full 0.991
_diffrn_measured_fraction_theta_max 0.991
_diffrn_measurement_device_type 'CCD area detector'
_diffrn_measurement_method 'phi and omega scans'
_diffrn_radiation_monochromator graphite
_diffrn_radiation_source 'fine-focus sealed tube'
_diffrn_radiation_type MoK\a
_diffrn_radiation_wavelength 0.71073
_diffrn_reflns_av_R_equivalents 0.0249
_diffrn_reflns_av_sigmaI/netI 0.0389
_diffrn_reflns_limit_h_max 8
_diffrn_reflns_limit_h_min -8
_diffrn_reflns_limit_k_max 11
_diffrn_reflns_limit_k_min -11
_diffrn_reflns_limit_l_max 16
_diffrn_reflns_limit_l_min -16
_diffrn_reflns_number 6953
_diffrn_reflns_theta_full 23.53
_diffrn_reflns_theta_max 23.53
_diffrn_reflns_theta_min 1.43
_exptl_absorpt_coefficient_mu 1.376
_exptl_absorpt_correction_type 'Bruker SADABS V2.10'
_exptl_crystal_colour Colorless
_exptl_crystal_density_diffrn 1.991
_exptl_crystal_density_method 'not measured'
_exptl_crystal_description Plate
_exptl_crystal_F_000 645
_exptl_crystal_size_max 0.20
_exptl_crystal_size_mid 0.15
_exptl_crystal_size_min 0.07
_refine_diff_density_max 1.927
_refine_diff_density_min -1.083
_refine_diff_density_rms 0.237
_refine_ls_extinction_method none
_refine_ls_goodness_of_fit_ref 1.138
_refine_ls_hydrogen_treatment mixed
_refine_ls_matrix_type full
_refine_ls_number_parameters 338
_refine_ls_number_reflns 3176
_refine_ls_number_restraints 0
_refine_ls_restrained_S_all 1.138
_refine_ls_R_factor_all 0.1040
_refine_ls_R_factor_gt 0.0977
_refine_ls_shift/su_max 2.151
_refine_ls_shift/su_mean 0.006
_refine_ls_structure_factor_coef Fsqd
_refine_ls_weighting_details 'calc w=1/[\s^2^(Fo^2^)+(0.0610P)^2^+56.0836P] where P=(Fo^2^+2Fc^2^)/3'
_refine_ls_weighting_scheme calc
_refine_ls_wR_factor_gt 0.2818
_refine_ls_wR_factor_ref 0.2844
_reflns_number_gt 2830
_reflns_number_total 3176
_reflns_threshold_expression >2sigma(I)
_cod_data_source_file ic070132u-file003.cif
_cod_data_source_block Complex_2
_cod_database_code 4308148

loop_
_symmetry_equiv_pos_as_xyz
'x, y, z'
'-x, -y, -z'

loop_
_atom_site_label
_atom_site_type_symbol
_atom_site_fract_x
_atom_site_fract_y
_atom_site_fract_z
_atom_site_U_iso_or_equiv
_atom_site_adp_type
_atom_site_occupancy
_atom_site_symmetry_multiplicity
_atom_site_calc_flag
_atom_site_refinement_flags
_atom_site_disorder_assembly
_atom_site_disorder_group
O18 O 0.228(4) 0.537(3) 0.1843(15) 0.044(6) Uani 0.50 1 d P . .
O16 O 0.068(3) 0.464(2) 0.0821(15) 0.036(5) Uani 0.50 1 d P . .
O19 O 0.385(2) 0.4952(18) 0.1636(12) 0.014(4) Uani 0.50 1 d P . .
O17 O 0.069(3) 0.529(2) 0.1594(14) 0.097(6) Uani 1 1 d . . .
H1 H 0.33(2) 0.123(15) 0.249(10) 0.02(4) Uiso 1 1 d . . .
Mn1 Mn 0.5000 0.0000 0.5000 0.0151(7) Uani 1 2 d S . .
Mn2 Mn 0.2130(3) 0.5137(2) 0.45615(14) 0.0160(5) Uani 1 1 d . . .
P1 P 0.1005(5) 0.2392(3) 0.4236(2) 0.0153(8) Uani 1 1 d . . .
P2 P 0.4798(5) -0.2758(3) 0.4080(2) 0.0157(8) Uani 1 1 d . . .
O1 O 0.4388(12) -0.1295(9) 0.4239(6) 0.017(2) Uani 1 1 d . . .
O4 O -0.0072(12) 0.1537(9) 0.4868(6) 0.017(2) Uani 1 1 d . . .
O3 O 0.3085(12) 0.1695(9) 0.4233(6) 0.017(2) Uani 1 1 d . . .
O5 O 0.0262(12) 0.3850(9) 0.4454(6) 0.018(2) Uani 1 1 d . . .
O6 O 0.3273(12) 0.3746(9) 0.5704(7) 0.021(2) Uani 1 1 d . . .
O8 O 0.0202(13) 0.6490(10) 0.3495(7) 0.024(2) Uani 1 1 d . . .
H14 H -0.0890 0.6606 0.3702 0.036 Uiso 1 1 calc R . .
O7 O 0.3238(13) 0.6700(9) 0.4551(6) 0.021(2) Uani 1 1 d . . .
O9 O 0.4142(13) 0.3965(10) 0.3490(7) 0.024(2) Uani 1 1 d . . .
H3 H 0.4263 0.3157 0.3610 0.036 Uiso 1 1 calc R . .
N1 N 0.4686(16) -0.2595(13) 0.0919(8) 0.025(3) Uani 1 1 d . . .
O2 O 0.7283(13) 0.0284(11) 0.3896(6) 0.025(2) Uani 1 1 d . . .
H2 H 0.8259 0.0084 0.4140 0.037 Uiso 1 1 calc R . .
N2 N -0.0246(17) 0.2285(14) 0.1277(8) 0.029(3) Uani 1 1 d . . .
C13 C 0.4761(18) -0.2745(13) 0.2824(9) 0.015(3) Uani 1 1 d . . .
C1 C 0.3088(18) -0.2014(13) 0.2406(9) 0.016(3) Uani 1 1 d . . .
H1A H 0.1994 -0.1570 0.2771 0.019 Uiso 1 1 calc R . .
C12 C 0.046(2) 0.2369(13) 0.3049(9) 0.021(3) Uani 1 1 d . . .
C8 C 0.148(2) 0.1610(13) 0.1516(9) 0.020(3) Uani 1 1 d . . .
H8 H 0.2410 0.1121 0.1087 0.023 Uiso 1 1 calc R . .
C5 C 0.1865(18) 0.1645(13) 0.2418(10) 0.019(3) Uani 1 1 d . . .
C2 C 0.3094(19) -0.1966(15) 0.1442(11) 0.025(3) Uani 1 1 d . . .
H2B H 0.1995 -0.1499 0.1159 0.030 Uiso 1 1 calc R . .
C4 C 0.629(2) -0.3314(16) 0.1306(11) 0.028(3) Uani 1 1 d . . .
H4 H 0.7365 -0.3761 0.0928 0.033 Uiso 1 1 calc R . .
C6 C -0.130(2) 0.3027(16) 0.2767(10) 0.029(3) Uani 1 1 d . . .
H6 H -0.2260 0.3520 0.3183 0.034 Uiso 1 1 calc R . .
C3 C 0.635(2) -0.3390(15) 0.2253(10) 0.026(3) Uani 1 1 d . . .
H3A H 0.7472 -0.3879 0.2515 0.032 Uiso 1 1 calc R . .
C7 C -0.166(2) 0.2968(18) 0.1876(11) 0.035(4) Uani 1 1 d . . .
H7 H -0.2863 0.3394 0.1691 0.043 Uiso 1 1 calc R . .
Cl1 Cl 0.2427(5) 0.4931(4) 0.1012(2) 0.0249(8) Uani 1 1 d . . .
O14 O 0.2561(15) 0.5942(11) 0.0251(7) 0.032(3) Uani 1 1 d . . .
O15 O 0.339(4) 0.3639(17) 0.0821(12) 0.047(8) Uani 0.50 1 d P . .
Cl2 Cl 0.7552(5) -0.0186(4) 0.1145(2) 0.0302(9) Uani 1 1 d . . .
O12 O 0.5712(14) -0.0209(12) 0.1435(8) 0.039(3) Uani 1 1 d . . .
O11 O 0.8578(15) -0.0353(12) 0.1944(7) 0.037(3) Uani 1 1 d . . .
O10 O 0.7421(19) 0.1120(14) 0.0626(8) 0.050(3) Uani 1 1 d . . .
O13 O 0.8565(16) -0.1280(15) 0.0584(9) 0.051(4) Uani 1 1 d . . .

loop_
_atom_site_aniso_label
_atom_site_aniso_U_11
_atom_site_aniso_U_22
_atom_site_aniso_U_33
_atom_site_aniso_U_23
_atom_site_aniso_U_13
_atom_site_aniso_U_12
O18 0.058(19) 0.059(16) 0.026(13) -0.019(11) 0.010(12) -0.033(14)
O16 0.036(13) 0.045(14) 0.033(13) -0.012(11) 0.004(10) -0.022(11)
O19 0.011(10) 0.023(10) 0.014(9) 0.001(7) 0.001(7) -0.014(8)
O17 0.069(12) 0.114(16) 0.096(14) -0.006(12) 0.019(10) -0.029(11)
Mn1 0.0144(14) 0.0155(14) 0.0155(14) -0.0034(11) -0.0008(11) -0.0049(12)
Mn2 0.0138(11) 0.0167(11) 0.0178(11) -0.0018(8) -0.0012(8) -0.0057(8)
P1 0.0128(17) 0.0126(17) 0.0193(18) -0.0037(13) -0.0017(13) -0.0020(13)
P2 0.0143(17) 0.0159(17) 0.0166(17) -0.0020(13) -0.0024(13) -0.0043(14)
O1 0.014(5) 0.012(4) 0.025(5) 0.002(4) -0.003(4) -0.006(4)
O4 0.011(4) 0.018(5) 0.026(5) 0.002(4) -0.006(4) -0.008(4)
O3 0.012(5) 0.020(5) 0.022(5) -0.004(4) -0.005(4) -0.005(4)
O5 0.011(4) 0.016(5) 0.025(5) -0.011(4) 0.004(4) 0.002(4)
O6 0.016(5) 0.018(5) 0.028(5) 0.001(4) -0.003(4) -0.006(4)
O8 0.021(5) 0.023(5) 0.027(5) 0.005(4) -0.004(4) -0.009(4)
O7 0.021(5) 0.017(5) 0.023(5) 0.001(4) -0.006(4) -0.006(4)
O9 0.026(5) 0.022(5) 0.027(5) -0.008(4) 0.004(4) -0.013(4)
N1 0.022(6) 0.038(7) 0.022(6) -0.008(5) 0.001(5) -0.016(6)
O2 0.014(5) 0.044(6) 0.020(5) -0.002(4) -0.004(4) -0.012(5)
N2 0.021(7) 0.048(8) 0.024(7) -0.003(6) -0.003(5) -0.020(6)
C13 0.016(7) 0.013(6) 0.022(7) -0.004(5) 0.000(5) -0.011(5)
C1 0.016(7) 0.016(7) 0.020(7) -0.003(5) 0.001(5) -0.012(6)
C12 0.036(8) 0.014(7) 0.017(7) -0.001(5) -0.006(6) -0.013(6)
C8 0.031(8) 0.018(7) 0.016(7) 0.001(5) -0.001(6) -0.016(6)
C5 0.013(7) 0.019(7) 0.028(8) -0.003(6) -0.005(6) -0.009(6)
C2 0.015(7) 0.030(8) 0.035(9) -0.007(7) -0.001(6) -0.012(6)
C4 0.017(7) 0.037(9) 0.031(8) -0.017(7) 0.009(6) -0.011(7)
C6 0.031(8) 0.035(9) 0.018(8) -0.001(6) 0.002(6) -0.011(7)
C3 0.024(8) 0.026(8) 0.029(8) -0.011(6) -0.006(6) -0.004(6)
C7 0.011(7) 0.061(11) 0.030(9) 0.005(8) -0.002(6) -0.010(7)
Cl1 0.0216(18) 0.0260(19) 0.0231(18) 0.0026(15) 0.0019(14) -0.0072(15)
O14 0.046(7) 0.041(6) 0.017(5) 0.006(5) -0.008(5) -0.027(5)
O15 0.11(2) 0.000(9) 0.003(9) -0.011(7) 0.064(11) -0.011(10)
Cl2 0.0244(19) 0.052(2) 0.0184(18) -0.0063(16) 0.0030(14) -0.0197(18)
O12 0.017(5) 0.053(7) 0.048(7) -0.014(6) 0.010(5) -0.016(5)
O11 0.037(6) 0.059(8) 0.016(5) -0.006(5) -0.009(5) -0.014(6)
O10 0.065(9) 0.075(9) 0.029(6) 0.021(6) -0.026(6) -0.050(8)
O13 0.028(6) 0.093(10) 0.040(7) -0.034(7) 0.008(5) -0.023(7)

loop_
_atom_type_symbol
_atom_type_description
_atom_type_scat_dispersion_real
_atom_type_scat_dispersion_imag
_atom_type_scat_source
C C 0.0033 0.0016 'International Tables Vol C Tables 4.2.6.8 and 6.1.1.4'
H H 0.0000 0.0000 'International Tables Vol C Tables 4.2.6.8 and 6.1.1.4'
O O 0.0106 0.0060 'International Tables Vol C Tables 4.2.6.8 and 6.1.1.4'
P P 0.1023 0.0942 'International Tables Vol C Tables 4.2.6.8 and 6.1.1.4'
Cl Cl 0.1484 0.1585 'International Tables Vol C Tables 4.2.6.8 and 6.1.1.4'
Mn Mn 0.3368 0.7283 'International Tables Vol C Tables 4.2.6.8 and 6.1.1.4'
N N 0.0061 0.0033 'International Tables Vol C Tables 4.2.6.8 and 6.1.1.4'

loop_
_geom_angle_atom_site_label_1
_geom_angle_atom_site_label_2
_geom_angle_atom_site_label_3
_geom_angle
_geom_angle_site_symmetry_1
_geom_angle_site_symmetry_3
_geom_angle_publ_flag
O19 O18 Cl1 76.1(16) . . ?
O19 O18 O17 138(2) . . ?
Cl1 O18 O17 64.0(13) . . ?
O17 O16 Cl1 57.5(11) . . ?
O18 O19 Cl1 57.8(13) . . ?
O18 O17 O16 122.7(19) . . ?
O18 O17 Cl1 57.0(12) . . ?
O16 O17 Cl1 66.5(12) . . ?
O1 Mn1 O1 180.000(1) 2_656 . ?
O1 Mn1 O3 91.7(3) 2_656 . ?
O1 Mn1 O3 88.3(3) . . ?
O1 Mn1 O3 88.3(3) 2_656 2_656 ?
O1 Mn1 O3 91.7(3) . 2_656 ?
O3 Mn1 O3 180.0(4) . 2_656 ?
O1 Mn1 O2 86.5(3) 2_656 . ?
O1 Mn1 O2 93.5(3) . . ?
O3 Mn1 O2 86.6(3) . . ?
O3 Mn1 O2 93.4(3) 2_656 . ?
O1 Mn1 O2 93.5(3) 2_656 2_656 ?
O1 Mn1 O2 86.5(3) . 2_656 ?
O3 Mn1 O2 93.4(3) . 2_656 ?
O3 Mn1 O2 86.6(3) 2_656 2_656 ?
O2 Mn1 O2 180.000(1) . 2_656 ?
O6 Mn2 O7 103.2(4) . . ?
O6 Mn2 O9 94.8(4) . . ?
O7 Mn2 O9 99.3(4) . . ?
O6 Mn2 O5 87.9(4) . 2_566 ?
O7 Mn2 O5 90.6(4) . 2_566 ?
O9 Mn2 O5 168.8(4) . 2_566 ?
O6 Mn2 O8 164.4(4) . . ?
O7 Mn2 O8 88.8(4) . . ?
O9 Mn2 O8 93.1(4) . . ?
O5 Mn2 O8 81.9(4) 2_566 . ?
O6 Mn2 O5 88.3(3) . . ?
O7 Mn2 O5 166.0(3) . . ?
O9 Mn2 O5 87.5(3) . . ?
O5 Mn2 O5 81.8(3) 2_566 . ?
O8 Mn2 O5 78.6(3) . . ?
O3 P1 O5 115.4(5) . . ?
O3 P1 O4 111.4(5) . . ?
O5 P1 O4 111.5(5) . . ?
O3 P1 C12 106.0(6) . . ?
O5 P1 C12 107.8(6) . . ?
O4 P1 C12 103.7(6) . . ?
O1 P2 O6 115.6(5) . 2_656 ?
O1 P2 O7 112.6(5) . 1_545 ?
O6 P2 O7 111.6(5) 2_656 1_545 ?
O1 P2 C13 105.7(5) . . ?
O6 P2 C13 105.0(6) 2_656 . ?
O7 P2 C13 105.3(5) 1_545 . ?
P2 O1 Mn1 145.4(6) . . ?
P1 O3 Mn1 137.8(6) . . ?
P1 O5 Mn2 129.1(5) . 2_566 ?
P1 O5 Mn2 124.7(5) . . ?
Mn2 O5 Mn2 98.2(3) 2_566 . ?
P2 O6 Mn2 136.2(6) 2_656 . ?
P2 O7 Mn2 143.5(6) 1_565 . ?
C2 N1 C4 121.7(13) . . ?
C8 N2 C7 123.1(13) . . ?
C3 C13 C1 118.4(12) . . ?
C3 C13 P2 122.0(10) . . ?
C1 C13 P2 119.6(10) . . ?
C2 C1 C13 119.1(12) . . ?
C6 C12 C5 118.7(13) . . ?
C6 C12 P1 122.4(11) . . ?
C5 C12 P1 118.9(11) . . ?
N2 C8 C5 118.9(13) . . ?
C12 C5 C8 119.8(13) . . ?
N1 C2 C1 120.1(13) . . ?
N1 C4 C3 120.3(13) . . ?
C12 C6 C7 120.7(14) . . ?
C4 C3 C13 120.4(14) . . ?
N2 C7 C6 118.8(14) . . ?
O18 Cl1 O15 124.1(15) . . ?
O18 Cl1 O17 59.0(14) . . ?
O15 Cl1 O17 122.3(12) . . ?
O18 Cl1 O14 111.8(12) . . ?
O15 Cl1 O14 114.0(8) . . ?
O17 Cl1 O14 114.8(10) . . ?
O18 Cl1 O19 46.1(13) . . ?
O15 Cl1 O19 93.7(14) . . ?
O17 Cl1 O19 104.3(12) . . ?
O14 Cl1 O19 102.0(8) . . ?
O18 Cl1 O16 114.4(14) . . ?
O15 Cl1 O16 85.2(15) . . ?
O17 Cl1 O16 56.0(11) . . ?
O14 Cl1 O16 102.3(10) . . ?
O19 Cl1 O16 153.8(11) . . ?
O12 Cl2 O13 109.6(7) . . ?
O12 Cl2 O10 109.1(8) . . ?
O13 Cl2 O10 111.2(8) . . ?
O12 Cl2 O11 111.3(7) . . ?
O13 Cl2 O11 108.1(7) . . ?
O10 Cl2 O11 107.6(7) . . ?

loop_
_geom_bond_atom_site_label_1
_geom_bond_atom_site_label_2
_geom_bond_distance
_geom_bond_site_symmetry_2
_geom_bond_publ_flag
O18 O19 1.13(3) . ?
O18 Cl1 1.33(2) . ?
O18 O17 1.36(3) . ?
O16 O17 1.40(3) . ?
O16 Cl1 1.55(2) . ?
O19 Cl1 1.527(17) . ?
O17 Cl1 1.427(18) . ?
Mn1 O1 2.093(9) 2_656 ?
Mn1 O1 2.093(9) . ?
Mn1 O3 2.140(9) . ?
Mn1 O3 2.140(9) 2_656 ?
Mn1 O2 2.266(9) . ?
Mn1 O2 2.266(9) 2_656 ?
Mn2 O6 2.104(9) . ?
Mn2 O7 2.113(9) . ?
Mn2 O9 2.194(9) . ?
Mn2 O5 2.196(9) 2_566 ?
Mn2 O8 2.257(9) . ?
Mn2 O5 2.342(9) . ?
P1 O3 1.498(9) . ?
P1 O5 1.503(9) . ?
P1 O4 1.552(9) . ?
P1 C12 1.833(13) . ?
P2 O1 1.510(9) . ?
P2 O6 1.518(9) 2_656 ?
P2 O7 1.540(10) 1_545 ?
P2 C13 1.820(13) . ?
O5 Mn2 2.196(9) 2_566 ?
O6 P2 1.518(9) 2_656 ?
O7 P2 1.540(10) 1_565 ?
N1 C2 1.343(19) . ?
N1 C4 1.346(19) . ?
N2 C8 1.326(18) . ?
N2 C7 1.34(2) . ?
C13 C3 1.384(19) . ?
C13 C1 1.409(19) . ?
C1 C2 1.39(2) . ?
C12 C6 1.37(2) . ?
C12 C5 1.38(2) . ?
C8 C5 1.389(19) . ?
C4 C3 1.37(2) . ?
C6 C7 1.37(2) . ?
Cl1 O15 1.347(17) . ?
Cl1 O14 1.435(10) . ?
Cl2 O12 1.423(10) . ?
Cl2 O13 1.431(13) . ?
Cl2 O10 1.447(13) . ?
Cl2 O11 1.448(10) . ?
